data_2215695
loop_
_publ_author_name
'Watcharee Waratchareeyakul'
'Kittisak  Seatyoa'
'Suchada Chantrapromma'
'Hoong-Kun Fun'

_publ_section_title
;
 2,19-Dihydroxy-3-oxo-(2\a,4\a,19\a)-24-nor-olean-12-en-28-oic acid
 monohydrate
;
_journal_coeditor_code WN2205
_journal_issue 10
_journal_name_full 'Acta Crystallographica Section E'
_journal_page_first o4062
_journal_page_last o4063
_journal_paper_doi 10.1107/S1600536807044339
_journal_volume 63
_journal_year 2007
_chemical_formula_iupac 'C29 H44 O5, H2 O'
_chemical_formula_moiety 'C29 H44 O5, H2 O'
_chemical_formula_sum 'C29 H46 O6'
_chemical_formula_weight 490.66
_chemical_melting_point 513.0(10)
_chemical_name_common
;
24-Norolean-12-en-28-oic acid, 2,19-dihydroxy-3-oxo-,(2\a, 4\a, 19\a)
monohydrate
;
_chemical_name_systematic
;
2,19-Dihydroxy-3-oxo-(2\a,4\a,19\a)-24-nor-olean-12-en-28-oic acid
 monohydrate
;
_space_group_IT_number 19
_symmetry_cell_setting orthorhombic
_symmetry_space_group_name_Hall 'P 2ac 2ab'
_symmetry_space_group_name_H-M 'P 21 21 21'
_atom_sites_solution_hydrogens geom
_atom_sites_solution_primary direct
_atom_sites_solution_secondary difmap
_audit_creation_method SHELXL-97
_cell_angle_alpha 90.00
_cell_angle_beta 90.00
_cell_angle_gamma 90.00
_cell_formula_units_Z 4
_cell_length_a 11.8983(3)
_cell_length_b 14.3772(3)
_cell_length_c 15.1835(3)
_cell_measurement_reflns_used 5485
_cell_measurement_temperature 100.00(10)
_cell_measurement_theta_max 33.22
_cell_measurement_theta_min 1.95
_cell_volume 2597.35(10)
_computing_cell_refinement 'APEX2 (Bruker, 2005)'
_computing_data_collection 'APEX2 (Bruker, 2005)'
_computing_data_reduction 'SAINT (Bruker, 2005)'
_computing_molecular_graphics 'SHELXTL (Sheldrick, 1998)'
_computing_publication_material
;
SHELXTL (Sheldrick, 1998) and PLATON (Spek, 2003)
;
_computing_structure_refinement 'SHELXTL (Sheldrick, 1998)'
_computing_structure_solution 'SHELXTL (Sheldrick, 1998)'
_diffrn_ambient_temperature 100.00(10)
_diffrn_detector_area_resol_mean 8.33
_diffrn_measured_fraction_theta_full 0.997
_diffrn_measured_fraction_theta_max 0.997
_diffrn_measurement_device_type
;
Bruker SMART APEXII CCD area-detector diffractometer
;
_diffrn_measurement_method '\w scans'
_diffrn_radiation_monochromator graphite
_diffrn_radiation_source 'fine-focus sealed tube'
_diffrn_radiation_type MoK\a
_diffrn_radiation_wavelength 0.71073
_diffrn_reflns_av_R_equivalents 0.0373
_diffrn_reflns_av_sigmaI/netI 0.0245
_diffrn_reflns_limit_h_max 18
_diffrn_reflns_limit_h_min -17
_diffrn_reflns_limit_k_max 22
_diffrn_reflns_limit_k_min -14
_diffrn_reflns_limit_l_max 23
_diffrn_reflns_limit_l_min -22
_diffrn_reflns_number 37602
_diffrn_reflns_theta_full 33.22
_diffrn_reflns_theta_max 33.22
_diffrn_reflns_theta_min 1.95
_diffrn_standards_number 0
_exptl_absorpt_coefficient_mu 0.086
_exptl_absorpt_correction_T_max 0.9847
_exptl_absorpt_correction_T_min 0.9522
_exptl_absorpt_correction_type multi-scan
_exptl_absorpt_process_details '(SADABS; Bruker, 2005)'
_exptl_crystal_colour Colorless
_exptl_crystal_density_diffrn 1.255
_exptl_crystal_density_method 'not measured'
_exptl_crystal_description Block
_exptl_crystal_F_000 1072
_exptl_crystal_size_max 0.58
_exptl_crystal_size_mid 0.41
_exptl_crystal_size_min 0.18
_refine_diff_density_max 0.334
_refine_diff_density_min -0.431
_refine_ls_extinction_method none
_refine_ls_goodness_of_fit_ref 1.041
_refine_ls_hydrogen_treatment constr
_refine_ls_matrix_type full
_refine_ls_number_parameters 322
_refine_ls_number_reflns 5485
_refine_ls_number_restraints 0
_refine_ls_restrained_S_all 1.041
_refine_ls_R_factor_all 0.0428
_refine_ls_R_factor_gt 0.0390
_refine_ls_shift/su_max 0.001
_refine_ls_shift/su_mean <0.001
_refine_ls_structure_factor_coef Fsqd
_refine_ls_weighting_details 'calc w=1/[\s^2^(Fo^2^)+(0.0714P)^2^+0.3157P] where P=(Fo^2^+2Fc^2^)/3'
_refine_ls_weighting_scheme calc
_refine_ls_wR_factor_gt 0.1071
_refine_ls_wR_factor_ref 0.1100
_reflns_number_gt 5078
_reflns_number_total 5485
_reflns_threshold_expression 'I > 2\s(I)'
_cod_data_source_file wn2205.cif
_cod_data_source_block I
_cod_depositor_comments
;
The following automatic conversions were performed:

'_chemical_melting_point' value '512-514 K' was changed to
'513.0(10)' - the average value was taken and precision was
estimated.

Automatic conversion script
Id: cif_fix_values 1646 2011-03-28 12:23:43Z adriana 

The following automatic conversions were performed:

'_chemical_melting_point' value '512-514 K' was changed to
'513.0(10)' - the average value was taken and precision was
estimated.

Automatic conversion script
Id: cif_fix_values 1715 2011-07-08 13:25:40Z adriana 
;
_cod_database_code 2215695
_cod_database_fobs_code 2215695

loop_
_symmetry_equiv_pos_as_xyz
'x, y, z'
'-x+1/2, -y, z+1/2'
'-x, y+1/2, -z+1/2'
'x+1/2, -y+1/2, -z'

loop_
_atom_site_type_symbol
_atom_site_label
_atom_site_fract_x
_atom_site_fract_y
_atom_site_fract_z
_atom_site_U_iso_or_equiv
_atom_site_adp_type
_atom_site_calc_flag
_atom_site_refinement_flags
_atom_site_occupancy
O O1 0.51439(10) 0.09740(7) 0.38914(7) 0.0204(2) Uani d . 1
H H1O1 0.4547 0.0845 0.3784 0.031 Uiso d R 1
O O2 0.36546(11) 0.22455(9) 0.33128(8) 0.0268(2) Uani d . 1
O O3 0.52258(9) 0.37362(9) 1.00414(8) 0.0238(2) Uani d . 1
O O4 0.37219(9) 0.45694(8) 1.04344(8) 0.0229(2) Uani d . 1
H H1O4 0.4132 0.4950 1.0647 0.034 Uiso d R 1
O O5 0.24247(9) 0.10261(8) 0.94160(7) 0.0207(2) Uani d . 1
H H1O5 0.1826 0.1146 0.9692 0.031 Uiso d R 1
O O1W 0.18414(14) -0.03114(10) 0.83170(10) 0.0392(3) Uani d . 1
H H1W1 0.2135 0.0153 0.8597 0.059 Uiso d R 1
H H2W1 0.2348 -0.0780 0.8284 0.059 Uiso d R 1
C C1 0.48950(11) 0.17482(9) 0.53030(8) 0.0149(2) Uani d . 1
H H1A 0.5503 0.1394 0.5565 0.018 Uiso calc R 1
H H1B 0.4208 0.1395 0.5383 0.018 Uiso calc R 1
C C2 0.51212(12) 0.18495(10) 0.43130(9) 0.0167(2) Uani d . 1
H H2A 0.5863 0.2136 0.4241 0.020 Uiso calc R 1
C C3 0.42575(12) 0.24988(10) 0.39091(9) 0.0173(2) Uani d . 1
C C4 0.41499(12) 0.34438(9) 0.43416(9) 0.0164(2) Uani d . 1
H H4A 0.4878 0.3760 0.4306 0.020 Uiso calc R 1
C C5 0.38724(10) 0.32674(9) 0.53292(9) 0.0141(2) Uani d . 1
H H5A 0.3183 0.2895 0.5338 0.017 Uiso calc R 1
C C6 0.36119(12) 0.41553(9) 0.58430(9) 0.0169(2) Uani d . 1
H H6A 0.3069 0.4525 0.5520 0.020 Uiso calc R 1
H H6B 0.4292 0.4521 0.5908 0.020 Uiso calc R 1
C C7 0.31401(11) 0.39177(9) 0.67552(9) 0.0163(2) Uani d . 1
H H7A 0.2416 0.3617 0.6682 0.020 Uiso calc R 1
H H7B 0.3017 0.4491 0.7077 0.020 Uiso calc R 1
C C8 0.39051(10) 0.32789(9) 0.73082(8) 0.0133(2) Uani d . 1
C C9 0.43285(11) 0.24511(9) 0.67389(9) 0.0139(2) Uani d . 1
H H9A 0.3659 0.2069 0.6636 0.017 Uiso calc R 1
C C10 0.47826(11) 0.26784(9) 0.57986(8) 0.0134(2) Uani d . 1
C C11 0.51232(13) 0.18212(10) 0.72738(9) 0.0192(3) Uani d . 1
H H11A 0.5069 0.1192 0.7047 0.023 Uiso calc R 1
H H11B 0.5889 0.2031 0.7184 0.023 Uiso calc R 1
C C12 0.48871(11) 0.18022(10) 0.82437(9) 0.0159(2) Uani d . 1
H H12A 0.5362 0.1444 0.8592 0.019 Uiso calc R 1
C C13 0.40569(10) 0.22535(9) 0.86518(8) 0.0132(2) Uani d . 1
C C14 0.32271(10) 0.28331(9) 0.81068(8) 0.0131(2) Uani d . 1
C C15 0.26629(11) 0.36017(9) 0.86653(9) 0.0152(2) Uani d . 1
H H15A 0.3171 0.4127 0.8707 0.018 Uiso calc R 1
H H15B 0.1990 0.3811 0.8364 0.018 Uiso calc R 1
C C16 0.23455(10) 0.32886(9) 0.95957(9) 0.0151(2) Uani d . 1
H H16A 0.1818 0.2776 0.9561 0.018 Uiso calc R 1
H H16B 0.1982 0.3797 0.9904 0.018 Uiso calc R 1
C C17 0.33939(10) 0.29809(9) 1.01102(8) 0.0135(2) Uani d . 1
C C18 0.39615(10) 0.21458(9) 0.96506(8) 0.0135(2) Uani d . 1
H H18A 0.4735 0.2130 0.9872 0.016 Uiso calc R 1
C C19 0.34447(11) 0.11884(10) 0.98870(9) 0.0156(2) Uani d . 1
H H19A 0.3980 0.0718 0.9682 0.019 Uiso calc R 1
C C20 0.32994(11) 0.10269(10) 1.08802(9) 0.0168(2) Uani d . 1
C C21 0.25994(11) 0.18336(10) 1.12574(9) 0.0166(2) Uani d . 1
H H21A 0.1858 0.1822 1.0993 0.020 Uiso calc R 1
H H21B 0.2510 0.1743 1.1887 0.020 Uiso calc R 1
C C22 0.31287(11) 0.27781(10) 1.10947(9) 0.0159(2) Uani d . 1
H H22A 0.3821 0.2819 1.1430 0.019 Uiso calc R 1
H H22B 0.2625 0.3256 1.1313 0.019 Uiso calc R 1
C C23 0.32822(13) 0.40318(10) 0.38653(10) 0.0211(3) Uani d . 1
H H23A 0.3446 0.4038 0.3246 0.032 Uiso calc R 1
H H23B 0.3304 0.4656 0.4089 0.032 Uiso calc R 1
H H23C 0.2548 0.3774 0.3959 0.032 Uiso calc R 1
C C24 0.59359(11) 0.31730(10) 0.57976(9) 0.0177(2) Uani d . 1
H H24A 0.6217 0.3206 0.5206 0.027 Uiso calc R 1
H H24B 0.6454 0.2830 0.6157 0.027 Uiso calc R 1
H H24C 0.5853 0.3790 0.6030 0.027 Uiso calc R 1
C C25 0.48953(11) 0.38732(10) 0.76549(9) 0.0170(2) Uani d . 1
H H25A 0.5099 0.4327 0.7220 0.025 Uiso calc R 1
H H25B 0.5528 0.3478 0.7773 0.025 Uiso calc R 1
H H25C 0.4673 0.4183 0.8187 0.025 Uiso calc R 1
C C26 0.22587(11) 0.21961(10) 0.77842(9) 0.0169(2) Uani d . 1
H H26A 0.1749 0.2080 0.8262 0.025 Uiso calc R 1
H H26B 0.2564 0.1617 0.7579 0.025 Uiso calc R 1
H H26C 0.1864 0.2497 0.7312 0.025 Uiso calc R 1
C C27 0.42208(11) 0.37913(10) 1.01693(9) 0.0156(2) Uani d . 1
C C28 0.44652(12) 0.09760(11) 1.13187(10) 0.0212(3) Uani d . 1
H H28A 0.4892 0.0481 1.1058 0.032 Uiso calc R 1
H H28B 0.4377 0.0861 1.1938 0.032 Uiso calc R 1
H H28C 0.4853 0.1555 1.1234 0.032 Uiso calc R 1
C C29 0.26903(14) 0.01038(11) 1.10450(10) 0.0230(3) Uani d . 1
H H29A 0.1934 0.0146 1.0829 0.034 Uiso calc R 1
H H29B 0.2679 -0.0025 1.1665 0.034 Uiso calc R 1
H H29C 0.3077 -0.0388 1.0743 0.034 Uiso calc R 1

loop_
_atom_site_aniso_label
_atom_site_aniso_U_11
_atom_site_aniso_U_22
_atom_site_aniso_U_33
_atom_site_aniso_U_12
_atom_site_aniso_U_13
_atom_site_aniso_U_23
O1 0.0267(5) 0.0164(4) 0.0182(4) 0.0060(4) -0.0010(4) -0.0018(4)
O2 0.0336(6) 0.0244(5) 0.0225(5) 0.0055(5) -0.0084(5) -0.0024(4)
O3 0.0131(4) 0.0263(5) 0.0321(6) -0.0038(4) 0.0029(4) -0.0081(5)
O4 0.0185(4) 0.0162(4) 0.0341(6) -0.0015(4) -0.0005(4) -0.0079(4)
O5 0.0165(4) 0.0246(5) 0.0209(4) -0.0043(4) -0.0010(4) -0.0027(4)
O1W 0.0420(8) 0.0329(7) 0.0428(8) -0.0038(6) -0.0015(6) -0.0116(6)
C1 0.0170(5) 0.0136(5) 0.0141(5) 0.0030(4) 0.0008(4) 0.0015(4)
C2 0.0195(6) 0.0151(5) 0.0157(5) 0.0031(5) 0.0010(4) 0.0007(4)
C3 0.0209(6) 0.0153(5) 0.0158(5) 0.0025(5) 0.0008(4) 0.0032(4)
C4 0.0177(5) 0.0138(5) 0.0176(5) 0.0020(4) -0.0016(4) 0.0025(4)
C5 0.0133(5) 0.0133(5) 0.0157(5) 0.0027(4) -0.0013(4) 0.0009(4)
C6 0.0191(5) 0.0122(5) 0.0193(5) 0.0040(4) -0.0009(5) 0.0015(4)
C7 0.0164(5) 0.0137(5) 0.0189(5) 0.0049(4) -0.0015(4) -0.0006(4)
C8 0.0122(5) 0.0117(5) 0.0161(5) 0.0016(4) -0.0016(4) -0.0013(4)
C9 0.0145(5) 0.0121(5) 0.0152(5) 0.0029(4) -0.0001(4) 0.0002(4)
C10 0.0130(5) 0.0118(5) 0.0154(5) 0.0020(4) -0.0009(4) 0.0009(4)
C11 0.0227(6) 0.0199(6) 0.0149(5) 0.0108(5) 0.0021(5) 0.0024(5)
C12 0.0158(5) 0.0165(5) 0.0156(5) 0.0045(4) -0.0002(4) 0.0006(4)
C13 0.0117(5) 0.0134(5) 0.0146(5) 0.0015(4) -0.0007(4) -0.0015(4)
C14 0.0117(5) 0.0123(5) 0.0153(5) 0.0020(4) -0.0005(4) -0.0021(4)
C15 0.0130(5) 0.0148(5) 0.0179(5) 0.0031(4) -0.0008(4) -0.0027(4)
C16 0.0110(5) 0.0161(5) 0.0183(5) 0.0012(4) 0.0006(4) -0.0028(5)
C17 0.0104(5) 0.0146(5) 0.0154(5) 0.0002(4) 0.0003(4) -0.0024(4)
C18 0.0119(5) 0.0139(5) 0.0145(5) 0.0019(4) 0.0003(4) -0.0016(4)
C19 0.0135(5) 0.0154(5) 0.0178(5) -0.0001(4) 0.0007(4) -0.0015(4)
C20 0.0158(5) 0.0172(6) 0.0174(5) -0.0011(5) 0.0004(4) 0.0009(5)
C21 0.0142(5) 0.0196(6) 0.0161(5) -0.0004(5) 0.0025(4) -0.0003(5)
C22 0.0139(5) 0.0184(5) 0.0154(5) -0.0006(5) 0.0011(4) -0.0025(4)
C23 0.0240(6) 0.0185(6) 0.0206(6) 0.0042(5) -0.0050(5) 0.0043(5)
C24 0.0132(5) 0.0186(6) 0.0213(6) 0.0002(4) -0.0018(4) 0.0015(5)
C25 0.0147(5) 0.0170(5) 0.0192(5) -0.0005(5) -0.0015(4) -0.0011(5)
C26 0.0149(5) 0.0178(6) 0.0181(5) -0.0008(5) -0.0021(4) -0.0026(5)
C27 0.0157(5) 0.0161(5) 0.0149(5) -0.0007(5) -0.0001(4) -0.0024(4)
C28 0.0185(6) 0.0242(6) 0.0211(6) 0.0032(5) -0.0007(5) 0.0023(5)
C29 0.0268(7) 0.0178(6) 0.0244(6) -0.0036(5) 0.0032(5) 0.0017(5)

loop_
_atom_type_symbol
_atom_type_description
_atom_type_scat_dispersion_real
_atom_type_scat_dispersion_imag
_atom_type_scat_source
C C 0.0033 0.0000 'International Tables Vol C Tables 4.2.6.8 and 6.1.1.4'
H H 0.0000 0.0000 'International Tables Vol C Tables 4.2.6.8 and 6.1.1.4'
O O 0.0106 0.0000 'International Tables Vol C Tables 4.2.6.8 and 6.1.1.4'

loop_
_geom_angle_atom_site_label_1
_geom_angle_atom_site_label_2
_geom_angle_atom_site_label_3
_geom_angle
C2 O1 H1O1 107.5
C27 O4 H1O4 115.2
C19 O5 H1O5 115.8
H1W1 O1W H2W1 109.4
C2 C1 C10 114.31(11)
C2 C1 H1A 108.7
C10 C1 H1A 108.7
C2 C1 H1B 108.7
C10 C1 H1B 108.7
H1A C1 H1B 107.6
O1 C2 C3 112.21(11)
O1 C2 C1 111.28(11)
C3 C2 C1 109.60(11)
O1 C2 H2A 107.9
C3 C2 H2A 107.9
C1 C2 H2A 107.9
O2 C3 C4 122.94(13)
O2 C3 C2 121.21(13)
C4 C3 C2 115.71(11)
C3 C4 C23 110.52(11)
C3 C4 C5 106.83(10)
C23 C4 C5 113.93(11)
C3 C4 H4A 108.5
C23 C4 H4A 108.5
C5 C4 H4A 108.5
C6 C5 C10 111.33(11)
C6 C5 C4 113.51(11)
C10 C5 C4 112.60(10)
C6 C5 H5A 106.3
C10 C5 H5A 106.3
C4 C5 H5A 106.3
C5 C6 C7 110.45(11)
C5 C6 H6A 109.6
C7 C6 H6A 109.6
C5 C6 H6B 109.6
C7 C6 H6B 109.6
H6A C6 H6B 108.1
C6 C7 C8 114.11(11)
C6 C7 H7A 108.7
C8 C7 H7A 108.7
C6 C7 H7B 108.7
C8 C7 H7B 108.7
H7A C7 H7B 107.6
C7 C8 C25 107.81(11)
C7 C8 C9 110.15(10)
C25 C8 C9 111.42(10)
C7 C8 C14 110.83(10)
C25 C8 C14 110.43(10)
C9 C8 C14 106.24(10)
C11 C9 C8 110.83(10)
C11 C9 C10 113.12(10)
C8 C9 C10 117.41(10)
C11 C9 H9A 104.7
C8 C9 H9A 104.7
C10 C9 H9A 104.7
C1 C10 C24 108.77(11)
C1 C10 C5 108.10(10)
C24 C10 C5 111.64(11)
C1 C10 C9 107.17(10)
C24 C10 C9 113.86(11)
C5 C10 C9 107.06(10)
C12 C11 C9 114.43(11)
C12 C11 H11A 108.7
C9 C11 H11A 108.7
C12 C11 H11B 108.7
C9 C11 H11B 108.7
H11A C11 H11B 107.6
C13 C12 C11 125.86(12)
C13 C12 H12A 117.1
C11 C12 H12A 117.1
C12 C13 C18 117.80(11)
C12 C13 C14 119.34(11)
C18 C13 C14 122.84(11)
C13 C14 C15 111.82(10)
C13 C14 C26 109.13(11)
C15 C14 C26 105.82(10)
C13 C14 C8 107.67(10)
C15 C14 C8 110.49(10)
C26 C14 C8 111.95(10)
C16 C15 C14 113.78(11)
C16 C15 H15A 108.8
C14 C15 H15A 108.8
C16 C15 H15B 108.8
C14 C15 H15B 108.8
H15A C15 H15B 107.7
C15 C16 C17 110.71(10)
C15 C16 H16A 109.5
C17 C16 H16A 109.5
C15 C16 H16B 109.5
C17 C16 H16B 109.5
H16A C16 H16B 108.1
C27 C17 C16 109.46(11)
C27 C17 C18 109.75(10)
C16 C17 C18 110.43(10)
C27 C17 C22 102.55(10)
C16 C17 C22 112.20(10)
C18 C17 C22 112.16(11)
C13 C18 C17 113.70(11)
C13 C18 C19 110.44(11)
C17 C18 C19 114.36(11)
C13 C18 H18A 105.8
C17 C18 H18A 105.8
C19 C18 H18A 105.8
O5 C19 C20 111.80(11)
O5 C19 C18 111.49(11)
C20 C19 C18 113.98(11)
O5 C19 H19A 106.3
C20 C19 H19A 106.3
C18 C19 H19A 106.3
C29 C20 C19 110.15(11)
C29 C20 C21 109.64(11)
C19 C20 C21 108.21(11)
C29 C20 C28 108.31(12)
C19 C20 C28 109.28(11)
C21 C20 C28 111.25(11)
C22 C21 C20 112.92(11)
C22 C21 H21A 109.0
C20 C21 H21A 109.0
C22 C21 H21B 109.0
C20 C21 H21B 109.0
H21A C21 H21B 107.8
C21 C22 C17 114.11(11)
C21 C22 H22A 108.7
C17 C22 H22A 108.7
C21 C22 H22B 108.7
C17 C22 H22B 108.7
H22A C22 H22B 107.6
C4 C23 H23A 109.5
C4 C23 H23B 109.5
H23A C23 H23B 109.5
C4 C23 H23C 109.5
H23A C23 H23C 109.5
H23B C23 H23C 109.5
C10 C24 H24A 109.5
C10 C24 H24B 109.5
H24A C24 H24B 109.5
C10 C24 H24C 109.5
H24A C24 H24C 109.5
H24B C24 H24C 109.5
C8 C25 H25A 109.5
C8 C25 H25B 109.5
H25A C25 H25B 109.5
C8 C25 H25C 109.5
H25A C25 H25C 109.5
H25B C25 H25C 109.5
C14 C26 H26A 109.5
C14 C26 H26B 109.5
H26A C26 H26B 109.5
C14 C26 H26C 109.5
H26A C26 H26C 109.5
H26B C26 H26C 109.5
O3 C27 O4 122.91(13)
O3 C27 C17 125.12(13)
O4 C27 C17 111.85(11)
C20 C28 H28A 109.5
C20 C28 H28B 109.5
H28A C28 H28B 109.5
C20 C28 H28C 109.5
H28A C28 H28C 109.5
H28B C28 H28C 109.5
C20 C29 H29A 109.5
C20 C29 H29B 109.5
H29A C29 H29B 109.5
C20 C29 H29C 109.5
H29A C29 H29C 109.5
H29B C29 H29C 109.5

loop_
_geom_bond_atom_site_label_1
_geom_bond_atom_site_label_2
_geom_bond_distance
O1 C2 1.4123(17)
O1 H1O1 0.7517
O2 C3 1.2112(18)
O3 C27 1.2140(17)
O4 C27 1.3288(17)
O4 H1O4 0.8017
O5 C19 1.4279(17)
O5 H1O5 0.8436
O1W H1W1 0.8654
O1W H2W1 0.9063
C1 C2 1.5340(19)
C1 C10 1.5403(19)
C1 H1A 0.9700
C1 H1B 0.9700
C2 C3 1.5177(19)
C2 H2A 0.9800
C3 C4 1.514(2)
C4 C23 1.5178(19)
C4 C5 1.5561(18)
C4 H4A 0.9800
C5 C6 1.5279(19)
C5 C10 1.5487(17)
C5 H5A 0.9800
C6 C7 1.5331(19)
C6 H6A 0.9700
C6 H6B 0.9700
C7 C8 1.5418(18)
C7 H7A 0.9700
C7 H7B 0.9700
C8 C25 1.5477(19)
C8 C9 1.5548(18)
C8 C14 1.5912(18)
C9 C11 1.5408(19)
C9 C10 1.5610(18)
C9 H9A 0.9800
C10 C24 1.5456(18)
C11 C12 1.4995(19)
C11 H11A 0.9700
C11 H11B 0.9700
C12 C13 1.3344(18)
C12 H12A 0.9300
C13 C18 1.5287(18)
C13 C14 1.5343(18)
C14 C15 1.5463(18)
C14 C26 1.5511(19)
C15 C16 1.5301(19)
C15 H15A 0.9700
C15 H15B 0.9700
C16 C17 1.5369(18)
C16 H16A 0.9700
C16 H16B 0.9700
C17 C27 1.5275(19)
C17 C18 1.5443(18)
C17 C22 1.5553(18)
C18 C19 1.5497(19)
C18 H18A 0.9800
C19 C20 1.5356(19)
C19 H19A 0.9800
C20 C29 1.533(2)
C20 C21 1.5385(19)
C20 C28 1.540(2)
C21 C22 1.517(2)
C21 H21A 0.9700
C21 H21B 0.9700
C22 H22A 0.9700
C22 H22B 0.9700
C23 H23A 0.9600
C23 H23B 0.9600
C23 H23C 0.9600
C24 H24A 0.9600
C24 H24B 0.9600
C24 H24C 0.9600
C25 H25A 0.9600
C25 H25B 0.9600
C25 H25C 0.9600
C26 H26A 0.9600
C26 H26B 0.9600
C26 H26C 0.9600
C28 H28A 0.9600
C28 H28B 0.9600
C28 H28C 0.9600
C29 H29A 0.9600
C29 H29B 0.9600
C29 H29C 0.9600

loop_
_geom_hbond_atom_site_label_D
_geom_hbond_atom_site_label_H
_geom_hbond_atom_site_label_A
_geom_hbond_site_symmetry_A
_geom_hbond_distance_DH
_geom_hbond_distance_HA
_geom_hbond_distance_DA
_geom_hbond_angle_DHA
_geom_hbond_publ_flag
O1 H1O1 O2 1_555 0.7519 2.3861 2.6933(17) 106.09 y
O1 H1O1 O1W 2_554 0.7519 1.9546 2.692(2) 166.85 y
O1W H1W1 O5 1_555 0.8652 1.8002 2.6389(19) 162.71 y
O4 H1O4 O1 3_656 0.8011 1.8442 2.6357(16) 169.43 y
O5 H1O5 O3 4_457 0.8443 1.9539 2.7642(15) 160.52 y
O1W H2W1 O2 2_555 0.9054 2.4216 2.8426(19) 108.57 y
C6 H6A O4 2_564 0.97 2.5005 3.3849(18) 152 y
C18 H18A O3 1_555 0.98 2.3958 2.8006(18) 104 y
C26 H26A O5 1_555 0.96 2.4520 3.0012(18) 116 y

loop_
_geom_torsion_atom_site_label_1
_geom_torsion_atom_site_label_2
_geom_torsion_atom_site_label_3
_geom_torsion_atom_site_label_4
_geom_torsion
C10 C1 C2 O1 -176.29(11)
C10 C1 C2 C3 -51.58(15)
O1 C2 C3 O2 2.22(19)
C1 C2 C3 O2 -121.94(15)
O1 C2 C3 C4 178.06(11)
C1 C2 C3 C4 53.89(16)
O2 C3 C4 C23 -5.55(19)
C2 C3 C4 C23 178.69(12)
O2 C3 C4 C5 118.89(15)
C2 C3 C4 C5 -56.86(15)
C3 C4 C5 C6 -173.84(11)
C23 C4 C5 C6 -51.50(15)
C3 C4 C5 C10 58.52(14)
C23 C4 C5 C10 -179.14(11)
C10 C5 C6 C7 -62.08(14)
C4 C5 C6 C7 169.63(11)
C5 C6 C7 C8 55.68(15)
C6 C7 C8 C25 75.38(14)
C6 C7 C8 C9 -46.38(15)
C6 C7 C8 C14 -163.66(11)
C7 C8 C9 C11 178.31(11)
C25 C8 C9 C11 58.72(14)
C14 C8 C9 C11 -61.60(13)
C7 C8 C9 C10 46.19(15)
C25 C8 C9 C10 -73.40(14)
C14 C8 C9 C10 166.28(10)
C2 C1 C10 C24 -67.31(14)
C2 C1 C10 C5 54.09(14)
C2 C1 C10 C9 169.17(11)
C6 C5 C10 C1 173.37(11)
C4 C5 C10 C1 -57.84(14)
C6 C5 C10 C24 -67.03(14)
C4 C5 C10 C24 61.76(14)
C6 C5 C10 C9 58.22(14)
C4 C5 C10 C9 -173.00(10)
C11 C9 C10 C1 61.30(14)
C8 C9 C10 C1 -167.62(10)
C11 C9 C10 C24 -59.03(15)
C8 C9 C10 C24 72.05(14)
C11 C9 C10 C5 177.08(11)
C8 C9 C10 C5 -51.85(14)
C8 C9 C11 C12 29.61(17)
C10 C9 C11 C12 163.88(12)
C9 C11 C12 C13 1.8(2)
C11 C12 C13 C18 -179.78(13)
C11 C12 C13 C14 1.7(2)
C12 C13 C14 C15 -156.36(12)
C18 C13 C14 C15 25.24(17)
C12 C13 C14 C26 86.91(15)
C18 C13 C14 C26 -91.48(14)
C12 C13 C14 C8 -34.81(16)
C18 C13 C14 C8 146.80(12)
C7 C8 C14 C13 -176.92(10)
C25 C8 C14 C13 -57.52(13)
C9 C8 C14 C13 63.43(12)
C7 C8 C14 C15 -54.54(13)
C25 C8 C14 C15 64.86(13)
C9 C8 C14 C15 -174.19(10)
C7 C8 C14 C26 63.13(13)
C25 C8 C14 C26 -177.47(11)
C9 C8 C14 C26 -56.51(13)
C13 C14 C15 C16 -40.20(15)
C26 C14 C15 C16 78.51(13)
C8 C14 C15 C16 -160.11(10)
C14 C15 C16 C17 60.46(14)
C15 C16 C17 C27 59.55(13)
C15 C16 C17 C18 -61.38(14)
C15 C16 C17 C22 172.70(10)
C12 C13 C18 C17 153.38(12)
C14 C13 C18 C17 -28.20(17)
C12 C13 C18 C19 -76.50(15)
C14 C13 C18 C19 101.92(14)
C27 C17 C18 C13 -76.40(13)
C16 C17 C18 C13 44.36(14)
C22 C17 C18 C13 170.31(10)
C27 C17 C18 C19 155.47(11)
C16 C17 C18 C19 -83.77(13)
C22 C17 C18 C19 42.18(14)
C13 C18 C19 O5 -51.30(14)
C17 C18 C19 O5 78.47(14)
C13 C18 C19 C20 -179.04(11)
C17 C18 C19 C20 -49.27(15)
O5 C19 C20 C29 47.44(16)
C18 C19 C20 C29 175.01(11)
O5 C19 C20 C21 -72.40(14)
C18 C19 C20 C21 55.18(14)
O5 C19 C20 C28 166.31(12)
C18 C19 C20 C28 -66.11(15)
C29 C20 C21 C22 -178.15(12)
C19 C20 C21 C22 -58.00(14)
C28 C20 C21 C22 62.07(15)
C20 C21 C22 C17 54.74(15)
C27 C17 C22 C21 -162.94(11)
C16 C17 C22 C21 79.71(14)
C18 C17 C22 C21 -45.27(14)
C16 C17 C27 O3 -134.99(15)
C18 C17 C27 O3 -13.65(19)
C22 C17 C27 O3 105.72(16)
C16 C17 C27 O4 48.93(14)
C18 C17 C27 O4 170.28(11)
C22 C17 C27 O4 -70.35(14)

loop_
_cod_related_entry_id
_cod_related_entry_database
_cod_related_entry_code
1 ChemSpider 21184148
